data_7236170
loop_
_publ_author_name
'Xu, Yu-Ci'
'Chen, Yu'
'Qiu, Hai-Jiang'
'Zeng, Xiao-Shan'
'Xu, Hui-Ling'
'Li, Jie'
'Zeng, Yong-Fei'
'Xiao, Dong-Rong'

_publ_section_title
;
 Metal nuclearity affects network connectivity: a series of highly
 connected metal--organic frameworks based on polynuclear metal clusters
 as secondary building units
;
_journal_issue 42
_journal_name_full CrystEngComm
_journal_page_first 8182
_journal_paper_doi 10.1039/C6CE01287F
_journal_volume 18
_journal_year 2016
_chemical_formula_moiety '0.13(C416 H336 N64 Ni40 O208), 4(H2 O)'
_chemical_formula_sum 'C52 H50 N8 Ni5 O30'
_chemical_formula_weight 1560.55
_space_group_crystal_system orthorhombic
_space_group_IT_number 68
_space_group_name_Hall '-C 2a 2ac'
_space_group_name_H-M_alt 'C c c a :2'
_atom_sites_solution_hydrogens mixed
_audit_creation_date 2016-08-18
_audit_creation_method
;
Olex2 1.2-beta
(compiled 2016.07.26 svn.r3321 for OlexSys, GUI svn.r5206)
;
_audit_update_record
;
2016-08-25 deposited with the CCDC.
2016-08-26 downloaded from the CCDC.
;
_cell_angle_alpha 90
_cell_angle_beta 90
_cell_angle_gamma 90
_cell_formula_units_Z 8
_cell_length_a 11.84540(14)
_cell_length_b 28.3935(3)
_cell_length_c 34.5364(3)
_cell_measurement_reflns_used 24770
_cell_measurement_temperature 291.57(10)
_cell_measurement_theta_max 71.3890
_cell_measurement_theta_min 5.5680
_cell_volume 11615.7(2)
_computing_cell_refinement
;
CrysAlisPro, Agilent Technologies,
Version 1.171.37.34 (release 22-05-2014 CrysAlis171 .NET)
(compiled May 22 2014,16:03:01)
;
_computing_data_collection
;
CrysAlisPro, Agilent Technologies,
Version 1.171.37.34 (release 22-05-2014 CrysAlis171 .NET)
(compiled May 22 2014,16:03:01)
;
_computing_data_reduction
;
CrysAlisPro, Agilent Technologies,
Version 1.171.37.34 (release 22-05-2014 CrysAlis171 .NET)
(compiled May 22 2014,16:03:01)
;
_computing_molecular_graphics 'Olex2 (Dolomanov et al., 2009)'
_computing_publication_material 'Olex2 (Dolomanov et al., 2009)'
_computing_structure_refinement 'ShelXL (Sheldrick, 2015)'
_computing_structure_solution 'SIR2004 (Burla et al., 2007)'
_diffrn_ambient_temperature 291.57(10)
_diffrn_detector_area_resol_mean 8.0243
_diffrn_detector_type EosS2
_diffrn_measured_fraction_theta_full 0.999
_diffrn_measured_fraction_theta_max 0.996
_diffrn_measurement_details
;
#__ type_ start__ end____ width___ exp.time_
  1 omega   57.00  109.00   1.0000    2.5300
omega____ theta____ kappa____ phi______ frames
    -       36.9703  178.0000 -150.0000 52

#__ type_ start__ end____ width___ exp.time_
  2 omega  -32.00   56.00   1.0000    2.5300
omega____ theta____ kappa____ phi______ frames
    -       36.9703  -38.0000   30.0000 88

#__ type_ start__ end____ width___ exp.time_
  3 omega   20.00  104.00   1.0000    2.5300
omega____ theta____ kappa____ phi______ frames
    -       36.9703   57.0000 -150.0000 84

#__ type_ start__ end____ width___ exp.time_
  4 omega   57.00  109.00   1.0000    2.5300
omega____ theta____ kappa____ phi______ frames
    -       36.9703  178.0000  -30.0000 52

#__ type_ start__ end____ width___ exp.time_
  5 omega  -31.00   64.00   1.0000    2.5300
omega____ theta____ kappa____ phi______ frames
    -       36.9703  -77.0000    0.0000 95

#__ type_ start__ end____ width___ exp.time_
  6 omega   39.00  110.00   1.0000   13.1300
omega____ theta____ kappa____ phi______ frames
    -      108.0000  -95.0000  150.0000 71

#__ type_ start__ end____ width___ exp.time_
  7 omega   41.00  126.00   1.0000   13.1300
omega____ theta____ kappa____ phi______ frames
    -      108.0000  -61.0000 -150.0000 85

#__ type_ start__ end____ width___ exp.time_
  8 omega   40.00   98.00   1.0000   13.1300
omega____ theta____ kappa____ phi______ frames
    -      108.0000  -45.0000   60.0000 58

#__ type_ start__ end____ width___ exp.time_
  9 omega   38.00   91.00   1.0000   13.1300
omega____ theta____ kappa____ phi______ frames
    -      108.0000  -30.0000 -120.0000 53

#__ type_ start__ end____ width___ exp.time_
 10 omega   38.00   91.00   1.0000   13.1300
omega____ theta____ kappa____ phi______ frames
    -      108.0000  -30.0000  -60.0000 53

#__ type_ start__ end____ width___ exp.time_
 11 omega   38.00   91.00   1.0000   13.1300
omega____ theta____ kappa____ phi______ frames
    -      108.0000  -28.0000 -134.0000 53

#__ type_ start__ end____ width___ exp.time_
 12 omega   38.00   91.00   1.0000   13.1300
omega____ theta____ kappa____ phi______ frames
    -      108.0000  -30.0000   90.0000 53

#__ type_ start__ end____ width___ exp.time_
 13 omega   38.00   91.00   1.0000   13.1300
omega____ theta____ kappa____ phi______ frames
    -      108.0000  -30.0000  150.0000 53

#__ type_ start__ end____ width___ exp.time_
 14 omega   40.00   98.00   1.0000   13.1300
omega____ theta____ kappa____ phi______ frames
    -      108.0000  -45.0000 -150.0000 58

#__ type_ start__ end____ width___ exp.time_
 15 omega   41.00  126.00   1.0000   13.1300
omega____ theta____ kappa____ phi______ frames
    -      108.0000  -61.0000  -30.0000 85

#__ type_ start__ end____ width___ exp.time_
 16 omega   20.00  104.00   1.0000    2.5300
omega____ theta____ kappa____ phi______ frames
    -       36.9703   57.0000   30.0000 84

#__ type_ start__ end____ width___ exp.time_
 17 omega   10.00  105.00   1.0000    2.5300
omega____ theta____ kappa____ phi______ frames
    -       36.9703   77.0000  120.0000 95

#__ type_ start__ end____ width___ exp.time_
 18 omega   20.00  104.00   1.0000    2.5300
omega____ theta____ kappa____ phi______ frames
    -       36.9703   57.0000   90.0000 84

#__ type_ start__ end____ width___ exp.time_
 19 omega   18.00  106.00   1.0000    2.5300
omega____ theta____ kappa____ phi______ frames
    -       36.9703   38.0000    0.0000 88

#__ type_ start__ end____ width___ exp.time_
 20 omega   70.00  178.00   1.0000   13.1300
omega____ theta____ kappa____ phi______ frames
    -      108.0000   15.0000   60.0000 108

#__ type_ start__ end____ width___ exp.time_
 21 omega   87.00  178.00   1.0000   13.1300
omega____ theta____ kappa____ phi______ frames
    -      108.0000   30.0000  150.0000 91

#__ type_ start__ end____ width___ exp.time_
 22 omega   70.00  178.00   1.0000   13.1300
omega____ theta____ kappa____ phi______ frames
    -      108.0000   15.0000  -90.0000 108

#__ type_ start__ end____ width___ exp.time_
 23 omega   38.00  116.00   1.0000   13.1300
omega____ theta____ kappa____ phi______ frames
    -      108.0000 -112.0000    0.0000 78

#__ type_ start__ end____ width___ exp.time_
 24 omega   90.00  175.00   1.0000   13.1300
omega____ theta____ kappa____ phi______ frames
    -      108.0000   61.0000 -180.0000 85

#__ type_ start__ end____ width___ exp.time_
 25 omega   91.00  148.00   1.0000   13.1300
omega____ theta____ kappa____ phi______ frames
    -      108.0000   45.0000   90.0000 57

#__ type_ start__ end____ width___ exp.time_
 26 omega   87.00  178.00   1.0000   13.1300
omega____ theta____ kappa____ phi______ frames
    -      108.0000   30.0000  -30.0000 91
;
_diffrn_measurement_device 'four-circle diffractometer'
_diffrn_measurement_device_type 'SuperNova, Dual, Cu at zero, EosS2'
_diffrn_measurement_method '\w scans'
_diffrn_radiation_type CuK\a
_diffrn_radiation_wavelength 1.54184
_diffrn_reflns_av_R_equivalents 0.0514
_diffrn_reflns_av_unetI/netI 0.0237
_diffrn_reflns_Laue_measured_fraction_full 0.999
_diffrn_reflns_Laue_measured_fraction_max 0.996
_diffrn_reflns_limit_h_max 11
_diffrn_reflns_limit_h_min -14
_diffrn_reflns_limit_k_max 34
_diffrn_reflns_limit_k_min -34
_diffrn_reflns_limit_l_max 42
_diffrn_reflns_limit_l_min -42
_diffrn_reflns_number 51611
_diffrn_reflns_point_group_measured_fraction_full 0.999
_diffrn_reflns_point_group_measured_fraction_max 0.996
_diffrn_reflns_theta_full 67.684
_diffrn_reflns_theta_max 71.570
_diffrn_reflns_theta_min 4.242
_exptl_absorpt_coefficient_mu 2.687
_exptl_absorpt_correction_T_max 1.00000
_exptl_absorpt_correction_T_min 0.45996
_exptl_absorpt_correction_type multi-scan
_exptl_absorpt_process_details
;
CrysAlisPro, Agilent Technologies,
Version 1.171.37.34 (release 22-05-2014 CrysAlis171 .NET)
(compiled May 22 2014,16:03:01)
Empirical absorption correction using spherical harmonics,
 implemented in SCALE3 ABSPACK scaling algorithm.
;
_exptl_crystal_colour 'clear greenish green'
_exptl_crystal_colour_lustre clear
_exptl_crystal_colour_modifier greenish
_exptl_crystal_colour_primary green
_exptl_crystal_density_diffrn 1.785
_exptl_crystal_description block
_exptl_crystal_F_000 6384
_exptl_crystal_size_max 0.32
_exptl_crystal_size_mid 0.2
_exptl_crystal_size_min 0.15
_refine_diff_density_max 0.872
_refine_diff_density_min -1.186
_refine_diff_density_rms 0.093
_refine_ls_extinction_method none
_refine_ls_goodness_of_fit_ref 1.086
_refine_ls_hydrogen_treatment mixed
_refine_ls_matrix_type full
_refine_ls_number_parameters 515
_refine_ls_number_reflns 5660
_refine_ls_number_restraints 110
_refine_ls_restrained_S_all 1.101
_refine_ls_R_factor_all 0.0506
_refine_ls_R_factor_gt 0.0486
_refine_ls_shift/su_max 0.001
_refine_ls_shift/su_mean 0.000
_refine_ls_structure_factor_coef Fsqd
_refine_ls_weighting_details 'w=1/[\s^2^(Fo^2^)+(0.0622P)^2^+52.4618P] where P=(Fo^2^+2Fc^2^)/3'
_refine_ls_weighting_scheme calc
_refine_ls_wR_factor_gt 0.1337
_refine_ls_wR_factor_ref 0.1355
_reflns_Friedel_coverage 0.000
_reflns_number_gt 5357
_reflns_number_total 5660
_reflns_threshold_expression 'I > 2\s(I)'
_cod_data_source_file c6ce01287f2.cif
_cod_data_source_block 2
_cod_original_sg_symbol_Hall '-C 2b 2bc'
_cod_original_sg_symbol_H-M 'C c c e'
_cod_database_code 7236170
_shelx_space_group_comment
;
The symmetry employed for this shelxl refinement is uniquely defined
by the following loop, which should always be used as a source of
symmetry information in preference to the above space-group names.
They are only intended as comments.
;
_olex2_refinement_description
;
1. Fixed Uiso
 At 1.2 times of:
  All C(H,H) groups, H13 of C13, H26 of C26, H25 of C25, H18 of C18, H21 of
  C21, H23 of C23, H17 of C17, H15 of C15, H24 of C24, H20 of C20, H3A of C3A,
  H3B of C3B, H5A of C5A, H5B of C5B, H11 of C11
 At 1.5 times of:
  All O(H) groups, H6 of C26, All O(H,H) groups
2. Restrained distances
 C7-C2B \\sim C7-C2A \\sim C3A-C2A \\sim C3B-C2B
 with sigma of 0.02
 N0-C4A \\sim N0A-C4B
 with sigma of 0.02
3. Rigid bond restraints
 O5, N0, C4A
 with sigma for 1-2 distances of 0.001 and sigma for 1-3 distances of 0.001
4. Uiso/Uaniso restraints and constraints
O5 \\sim N0 \\sim C4A: within 2A with sigma of 0.001 and sigma for terminal
atoms of 0.002
Uanis(C6A) \\sim Ueq, Uanis(C6B) \\sim Ueq: with sigma of 0.001 and sigma for
terminal atoms of 0.002
Uanis(C2B) \\sim Ueq, Uanis(C2A) \\sim Ueq: with sigma of 0.001 and sigma for
terminal atoms of 0.002
Uanis(O5WA) \\sim Ueq: with sigma of 0.1 and sigma for terminal atoms of 0.2
5. Rigid body (RIGU) restrains
 O5, N0, C2A, C3A, C4A, C5A, C6A
 with sigma for 1-2 distances of 0.0001 and sigma for 1-3 distances of 0.0001
 N0A, C2B, C3B, C4B, C5B, C6B
 with sigma for 1-2 distances of 0.0001 and sigma for 1-3 distances of 0.0001
6. Others
 Fixed Sof: O5(0.5) O11(0.5) N0(0.5) N0A(0.5) C2A(0.5) C2B(0.5) C3A(0.5)
 H3A(0.5) C3B(0.5) H3B(0.5) C4A(0.5) C4B(0.5) C5A(0.5) H5A(0.5) C5B(0.5)
 H5B(0.5) C6A(0.5) C6B(0.5) H7B(0.5) H7A(0.5) O5WA(0.2) H5WA(0.2) H5WB(0.2)
 O5WB(0.8) H5WC(0.8) H5WD(0.8) O6W(0.8) H6WA(0.8) H6WB(0.8) O7W(0.2) H7WA(0.2)
 H7WB(0.2)
7.a Riding coordinates:
 O1W(H1WA,H1WB), O2W(H2W), O3W(H3WA,H3WB), O4W(H4W), O5WA(H5WA,H5WB),
 O5WB(H5WC,H5WD), O6W(H6WA,H6WB), O7W(H7WA,H7WB)
7.b Aromatic/amide H refined with riding coordinates:
 C3A(H3A), C3B(H3B), C5A(H5A), C5B(H5B), C7(H7B), C7(H7A), C11(H11), C13(H13),
 C15(H15), C17(H17), C18(H18), C20(H20), C21(H21), C23(H23), C24(H24), C25(H25),
  C26(H26)
;
_shelx_shelxl_version_number 2014/7
_olex2_submission_special_instructions 'No special instructions were received'

loop_
_space_group_symop_operation_xyz
'x, y, z'
'-x, -y+1/2, z'
'x, -y+1/2, -z+1/2'
'-x, y, -z+1/2'
'x+1/2, y+1/2, z'
'-x+1/2, -y+1, z'
'x+1/2, -y+1, -z+1/2'
'-x+1/2, y+1/2, -z+1/2'
'-x, -y, -z'
'x, y-1/2, -z'
'-x, y-1/2, z-1/2'
'x, -y, z-1/2'
'-x+1/2, -y+1/2, -z'
'x+1/2, y, -z'
'-x+1/2, y, z-1/2'
'x+1/2, -y+1/2, z-1/2'

loop_
_atom_site_label
_atom_site_type_symbol
_atom_site_fract_x
_atom_site_fract_y
_atom_site_fract_z
_atom_site_U_iso_or_equiv
_atom_site_adp_type
_atom_site_occupancy
_atom_site_site_symmetry_order
_atom_site_calc_flag
_atom_site_refinement_flags_posn
_atom_site_refinement_flags_adp
_atom_site_refinement_flags_occupancy
_atom_site_disorder_assembly
_atom_site_disorder_group
Ni1 Ni 0.7500 0.5000 0.07962(2) 0.02050(17) Uani 1 2 d S T P . .
Ni2 Ni 0.7500 0.5000 0.16855(2) 0.0275(2) Uani 1 2 d S T P . .
Ni3 Ni 0.78365(5) 0.39007(2) 0.12687(2) 0.02189(15) Uani 1 1 d . . . . .
Ni4 Ni 0.7500 0.0000 0.08514(2) 0.02411(18) Uani 1 2 d S T P . .
O1 O 0.3842(2) 0.60552(8) -0.10962(7) 0.0343(5) Uani 1 1 d . . . . .
O1W O 0.9150(2) 0.53034(9) 0.16921(8) 0.0429(6) Uani 1 1 d . . . . .
H1WA H 0.9215 0.5586 0.1594 0.064 Uiso 1 1 d R . . . .
H1WB H 0.9606 0.5058 0.1634 0.064 Uiso 1 1 d R . . . .
O2 O 0.39430(18) 0.54147(7) -0.07205(7) 0.0280(5) Uani 1 1 d . . . . .
O2W O 0.7500 0.0000 0.02539(9) 0.0396(8) Uani 1 2 d S T P . .
H2W H 0.7163 0.0200 0.0114 0.059 Uiso 1 1 d R . . . .
O3 O 0.66929(19) 0.54648(7) 0.03824(6) 0.0266(5) Uani 1 1 d . . . . .
O3W O 0.9195(2) 0.01478(9) 0.08515(8) 0.0385(6) Uani 1 1 d . . . . .
H3WA H 0.9779 0.0005 0.0803 0.058 Uiso 1 1 d R . . . .
H3WB H 0.9512 0.0387 0.1008 0.058 Uiso 1 1 d R . . . .
O4 O 0.6713(2) 0.61545(7) 0.07015(7) 0.0355(6) Uani 1 1 d . . . . .
O4W O 0.7500 0.0000 0.14633(11) 0.0516(10) Uani 1 2 d S T P . .
H4W H 0.7977 0.0142 0.1584 0.077 Uiso 1 1 d R . . . .
O5 O 0.4689(6) 0.7460(3) 0.02849(16) 0.0605(13) Uani 0.5 1 d . U . A -2
O6 O 0.80776(19) 0.45964(7) 0.12429(6) 0.0227(4) Uani 1 1 d . . . . .
O7 O 0.8024(3) 0.45656(8) 0.21139(7) 0.0419(6) Uani 1 1 d . . . . .
O8 O 0.7272(2) 0.39224(8) 0.18425(6) 0.0337(5) Uani 1 1 d . . . . .
O9 O 1.0531(2) 0.37679(9) 0.35425(8) 0.0435(6) Uani 1 1 d . . . . .
O10 O 0.9544(2) 0.44304(9) 0.34686(8) 0.0441(6) Uani 1 1 d . . . . .
O11 O 0.8724(7) 0.23774(18) 0.30055(16) 0.062(2) Uani 0.5 1 d . . . . .
N0 N 0.5038(8) 0.73830(17) -0.00766(19) 0.0496(11) Uani 0.5 1 d D U . B -2
N0A N 0.5323(5) 0.73651(17) -0.03229(15) 0.0291(10) Uani 0.5 1 d D U . C -1
N1 N 0.7671(2) 0.31697(9) 0.12621(7) 0.0257(5) Uani 1 1 d . . . . .
N2 N 0.7282(2) 0.07276(9) 0.08854(8) 0.0286(6) Uani 1 1 d . . . . .
N3 N 0.8639(3) 0.25854(9) 0.26716(8) 0.0328(6) Uani 1 1 d . . . . .
C1 C 0.4105(2) 0.58458(11) -0.07893(9) 0.0247(6) Uani 1 1 d . . . . .
C2A C 0.4649(9) 0.6142(3) -0.0453(2) 0.0242(11) Uani 0.5 1 d D U . B -2
C2B C 0.4754(8) 0.6108(3) -0.0506(2) 0.0195(10) Uani 0.5 1 d D U . C -1
C3A C 0.4614(11) 0.6636(3) -0.0441(2) 0.0331(17) Uani 0.5 1 d D U . B -2
H3A H 0.4244 0.6805 -0.0633 0.040 Uiso 0.5 1 calc R . . B -2
C3B C 0.4754(10) 0.6595(2) -0.0535(2) 0.0284(15) Uani 0.5 1 d D U . C -1
H3B H 0.4405 0.6742 -0.0744 0.034 Uiso 0.5 1 calc R . . C -1
C4A C 0.5145(11) 0.6869(3) -0.0133(2) 0.0472(12) Uani 0.5 1 d D U . B -2
C4B C 0.5278(7) 0.6861(2) -0.02512(19) 0.0282(10) Uani 0.5 1 d D U . C -1
C5A C 0.5738(13) 0.6625(3) 0.0140(3) 0.039(2) Uani 0.5 1 d . U . B -2
H5A H 0.6117 0.6785 0.0336 0.046 Uiso 0.5 1 calc R . . B -2
C5B C 0.5855(11) 0.6640(3) 0.0056(2) 0.0265(14) Uani 0.5 1 d . U . C -1
H5B H 0.6211 0.6822 0.0244 0.032 Uiso 0.5 1 calc R . . C -1
C6A C 0.5770(9) 0.6134(4) 0.0121(3) 0.0239(11) Uani 0.5 1 d . U . B -2
C6B C 0.5892(9) 0.6152(4) 0.0078(3) 0.0196(10) Uani 0.5 1 d . U . C -1
C7 C 0.5268(3) 0.58917(10) -0.01841(8) 0.0240(6) Uani 1 1 d D . . . .
H7B H 0.5187 0.5569 -0.0148 0.029 Uiso 0.5 1 calc R . . B -1
H7A H 0.5348 0.5567 -0.0206 0.029 Uiso 0.5 1 calc R . . B -2
C8 C 0.6465(3) 0.58954(10) 0.04234(8) 0.0238(6) Uani 1 1 d . . . . .
C9 C 0.7788(3) 0.41346(11) 0.21097(9) 0.0295(7) Uani 1 1 d . . . . .
C10 C 0.8181(3) 0.38504(10) 0.24470(9) 0.0267(6) Uani 1 1 d . . . . .
C11 C 0.8671(3) 0.40578(10) 0.27700(9) 0.0264(6) Uani 1 1 d . . . . .
H11 H 0.8676 0.4384 0.2794 0.032 Uiso 1 1 calc R . . . .
C12 C 0.9153(3) 0.37804(11) 0.30564(8) 0.0251(6) Uani 1 1 d . . . . .
C13 C 0.9130(3) 0.32919(11) 0.30208(9) 0.0286(6) Uani 1 1 d . . . . .
H13 H 0.9451 0.3103 0.3211 0.034 Uiso 1 1 calc R . . . .
C14 C 0.8625(3) 0.30894(10) 0.26985(9) 0.0280(6) Uani 1 1 d . . . . .
C15 C 0.8146(3) 0.33649(11) 0.24116(8) 0.0292(7) Uani 1 1 d . . . . .
H15 H 0.7806 0.3226 0.2198 0.035 Uiso 1 1 calc R . . . .
C16 C 0.9784(3) 0.40102(11) 0.33833(9) 0.0300(7) Uani 1 1 d . . . . .
C17 C 0.8501(3) 0.29259(11) 0.10960(11) 0.0332(7) Uani 1 1 d . . . . .
H17 H 0.9158 0.3085 0.1028 0.040 Uiso 1 1 calc R . . . .
C18 C 0.8434(3) 0.24496(11) 0.10194(11) 0.0354(7) Uani 1 1 d . . . . .
H18 H 0.9031 0.2296 0.0899 0.043 Uiso 1 1 calc R . . . .
C19 C 0.7475(3) 0.22025(11) 0.11228(10) 0.0298(7) Uani 1 1 d . . . . .
C20 C 0.6629(3) 0.24516(12) 0.13099(12) 0.0398(8) Uani 1 1 d . . . . .
H20 H 0.5980 0.2298 0.1394 0.048 Uiso 1 1 calc R . . . .
C21 C 0.6757(3) 0.29295(11) 0.13711(11) 0.0346(7) Uani 1 1 d . . . . .
H21 H 0.6177 0.3092 0.1494 0.042 Uiso 1 1 calc R . . . .
C22 C 0.7375(3) 0.16923(11) 0.10361(10) 0.0297(7) Uani 1 1 d . . . . .
C23 C 0.6743(3) 0.13952(12) 0.12653(10) 0.0345(7) Uani 1 1 d . . . . .
H23 H 0.6340 0.1513 0.1475 0.041 Uiso 1 1 calc R . . . .
C24 C 0.6713(3) 0.09197(12) 0.11805(11) 0.0335(7) Uani 1 1 d . . . . .
H24 H 0.6277 0.0724 0.1336 0.040 Uiso 1 1 calc R . . . .
C25 C 0.7872(3) 0.10154(11) 0.06575(10) 0.0334(7) Uani 1 1 d . . . . .
H25 H 0.8257 0.0889 0.0447 0.040 Uiso 1 1 calc R . . . .
C26 C 0.7933(3) 0.14940(12) 0.07216(11) 0.0366(8) Uani 1 1 d . . . . .
H26 H 0.8348 0.1684 0.0555 0.044 Uiso 1 1 calc R . . . .
H6 H 0.876(4) 0.4606(17) 0.1272(14) 0.055 Uiso 1 1 d R . . . .
O5WA O 0.460(4) 0.4815(16) 0.2409(11) 0.15(2) Uani 0.2 1 d . U . D -2
H5WA H 0.4581 0.4576 0.2261 0.232 Uiso 0.2 1 d R . . D -2
H5WB H 0.5271 0.4857 0.2489 0.232 Uiso 0.2 1 d R . . D -2
O5WB O 0.3851(9) 0.4690(3) 0.2227(3) 0.143(4) Uani 0.8 1 d . . . E -1
H5WC H 0.3888 0.4395 0.2187 0.214 Uiso 0.8 1 d R . . E -1
H5WD H 0.3350 0.4747 0.2397 0.214 Uiso 0.8 1 d R . . E -1
O6W O 0.5002(5) 0.3644(3) 0.20806(18) 0.145(3) Uani 0.8 1 d . . . F 1
H6WA H 0.5234 0.3800 0.2275 0.218 Uiso 0.8 1 d R . . F 1
H6WB H 0.5396 0.3611 0.1982 0.218 Uiso 0.8 1 d R . . F 1
O7W O 0.445(2) 0.2637(14) 0.2149(7) 0.142(14) Uani 0.2 1 d . . . G -1
H7WA H 0.4570 0.2923 0.2212 0.212 Uiso 0.2 1 d R . . G -1
H7WB H 0.5024 0.2472 0.2213 0.212 Uiso 0.2 1 d R . . G -1

loop_
_atom_site_aniso_label
_atom_site_aniso_U_11
_atom_site_aniso_U_22
_atom_site_aniso_U_33
_atom_site_aniso_U_23
_atom_site_aniso_U_13
_atom_site_aniso_U_12
Ni1 0.0245(4) 0.0148(3) 0.0223(3) 0.000 0.000 0.0015(3)
Ni2 0.0459(5) 0.0146(3) 0.0219(4) 0.000 0.000 0.0022(3)
Ni3 0.0282(3) 0.0142(3) 0.0233(3) 0.00050(17) -0.00445(19) 0.0014(2)
Ni4 0.0237(4) 0.0157(3) 0.0330(4) 0.000 0.000 0.0004(3)
O1 0.0304(12) 0.0357(12) 0.0367(12) 0.0132(10) -0.0093(10) -0.0039(10)
O1W 0.0472(15) 0.0248(12) 0.0568(16) -0.0038(11) -0.0148(12) 0.0019(11)
O2 0.0262(11) 0.0196(10) 0.0383(12) 0.0014(8) -0.0077(9) -0.0008(9)
O2W 0.058(2) 0.0329(18) 0.0277(16) 0.000 0.000 0.0184(16)
O3 0.0354(12) 0.0166(10) 0.0279(10) -0.0004(8) -0.0047(9) 0.0070(9)
O3W 0.0224(11) 0.0331(12) 0.0600(16) -0.0165(11) 0.0003(10) 0.0007(10)
O4 0.0590(16) 0.0182(10) 0.0293(11) -0.0018(8) -0.0117(11) 0.0005(10)
O4W 0.076(3) 0.041(2) 0.038(2) 0.000 0.000 0.012(2)
O5 0.090(3) 0.0358(18) 0.0559(19) 0.0011(18) -0.012(2) 0.004(2)
O6 0.0280(11) 0.0154(10) 0.0249(10) -0.0003(7) -0.0029(8) 0.0017(8)
O7 0.0776(19) 0.0181(11) 0.0301(12) 0.0041(9) -0.0150(12) -0.0019(11)
O8 0.0546(15) 0.0230(11) 0.0235(10) 0.0008(8) -0.0064(10) -0.0019(10)
O9 0.0388(14) 0.0300(13) 0.0618(17) 0.0038(11) -0.0248(13) -0.0039(11)
O10 0.0563(16) 0.0324(13) 0.0438(14) -0.0132(11) -0.0167(12) 0.0100(12)
O11 0.126(6) 0.026(3) 0.034(3) 0.007(2) -0.022(3) -0.011(3)
N0 0.082(3) 0.0237(10) 0.0434(15) -0.0022(7) -0.0299(18) 0.0060(7)
N0A 0.043(2) 0.0172(9) 0.0269(15) 0.0016(6) -0.0069(16) 0.0009(7)
N1 0.0287(14) 0.0181(12) 0.0304(13) 0.0003(9) -0.0035(10) 0.0016(10)
N2 0.0266(13) 0.0176(12) 0.0416(15) -0.0027(10) 0.0006(11) -0.0007(10)
N3 0.0501(17) 0.0168(13) 0.0316(12) 0.0030(10) -0.0028(13) -0.0012(12)
C1 0.0187(14) 0.0235(15) 0.0320(15) 0.0034(11) -0.0019(11) 0.0031(11)
C2A 0.0255(15) 0.0233(11) 0.0239(13) -0.0001(7) 0.0020(9) 0.0021(7)
C2B 0.0200(14) 0.0171(10) 0.0215(12) 0.0009(6) 0.0021(9) 0.0026(7)
C3A 0.045(4) 0.0233(11) 0.0314(16) -0.0006(7) -0.010(2) 0.0029(8)
C3B 0.040(3) 0.0170(10) 0.0281(15) 0.0013(7) -0.008(2) 0.0019(7)
C4A 0.075(3) 0.0235(10) 0.0434(13) -0.0019(7) -0.0285(18) 0.0049(7)
C4B 0.040(2) 0.0173(9) 0.0274(12) 0.0016(6) -0.0075(14) 0.0010(6)
C5A 0.056(4) 0.0227(10) 0.037(2) 0.0002(7) -0.017(3) 0.0012(8)
C5B 0.036(3) 0.0171(10) 0.0264(15) 0.0020(6) -0.006(2) 0.0000(7)
C6A 0.0239(15) 0.0227(10) 0.0250(13) 0.0011(7) 0.0013(9) -0.0005(8)
C6B 0.0206(14) 0.0172(10) 0.0211(13) 0.0019(7) 0.0024(9) -0.0001(7)
C7 0.0283(15) 0.0143(12) 0.0292(14) 0.0010(11) 0.0004(12) 0.0015(11)
C8 0.0267(15) 0.0171(13) 0.0276(14) 0.0013(11) -0.0008(11) -0.0005(12)
C9 0.0439(19) 0.0207(15) 0.0238(14) 0.0000(11) -0.0019(13) 0.0040(13)
C10 0.0364(17) 0.0198(14) 0.0240(14) 0.0008(11) -0.0001(12) 0.0028(12)
C11 0.0338(16) 0.0178(13) 0.0275(14) -0.0014(11) 0.0002(12) 0.0030(12)
C12 0.0265(15) 0.0228(14) 0.0258(14) -0.0016(11) 0.0000(12) 0.0029(12)
C13 0.0340(17) 0.0240(15) 0.0279(15) 0.0050(12) -0.0013(13) 0.0041(13)
C14 0.0363(17) 0.0174(14) 0.0302(15) 0.0022(11) 0.0022(13) 0.0004(12)
C15 0.0435(18) 0.0201(14) 0.0238(14) -0.0012(11) -0.0020(13) -0.0013(13)
C16 0.0327(17) 0.0253(15) 0.0320(15) 0.0002(12) -0.0058(13) -0.0002(13)
C17 0.0310(17) 0.0195(15) 0.0492(19) -0.0014(13) 0.0034(14) -0.0006(13)
C18 0.0306(17) 0.0197(15) 0.056(2) -0.0043(14) 0.0057(15) 0.0019(13)
C19 0.0309(16) 0.0182(15) 0.0402(17) -0.0016(13) -0.0012(13) -0.0009(12)
C20 0.0332(19) 0.0230(17) 0.063(2) -0.0012(15) 0.0110(17) -0.0019(14)
C21 0.0341(18) 0.0195(15) 0.0503(19) -0.0020(13) 0.0102(15) 0.0025(13)
C22 0.0283(16) 0.0178(14) 0.0430(18) -0.0021(13) 0.0005(13) -0.0020(12)
C23 0.0332(18) 0.0221(16) 0.048(2) -0.0049(13) 0.0085(14) 0.0019(14)
C24 0.0308(17) 0.0234(16) 0.0463(18) -0.0002(13) 0.0081(14) 0.0002(13)
C25 0.0390(18) 0.0212(15) 0.0399(18) -0.0038(13) 0.0069(15) -0.0013(13)
C26 0.0413(19) 0.0217(16) 0.0467(19) 0.0004(14) 0.0097(16) -0.0053(14)
O5WA 0.17(7) 0.19(4) 0.10(5) 0.02(3) 0.05(3) 0.05(4)
O5WB 0.160(10) 0.099(5) 0.170(11) 0.017(6) 0.089(8) -0.017(6)
O6W 0.078(4) 0.272(11) 0.086(4) 0.013(5) 0.006(3) -0.063(5)
O7W 0.14(3) 0.21(4) 0.075(14) -0.039(18) 0.001(14) -0.06(3)

loop_
_atom_type_symbol
_atom_type_description
_atom_type_scat_dispersion_real
_atom_type_scat_dispersion_imag
_atom_type_scat_source
C C 0.0181 0.0091 'International Tables Vol C Tables 4.2.6.8 and 6.1.1.4'
H H 0.0000 0.0000 'International Tables Vol C Tables 4.2.6.8 and 6.1.1.4'
N N 0.0311 0.0180 'International Tables Vol C Tables 4.2.6.8 and 6.1.1.4'
Ni Ni -3.0029 0.5091 'International Tables Vol C Tables 4.2.6.8 and 6.1.1.4'
O O 0.0492 0.0322 'International Tables Vol C Tables 4.2.6.8 and 6.1.1.4'

loop_
_geom_angle_atom_site_label_1
_geom_angle_atom_site_label_2
_geom_angle_atom_site_label_3
_geom_angle
_geom_angle_site_symmetry_1
_geom_angle_site_symmetry_3
O2 Ni1 O2 165.65(13) 9_665 14
O2 Ni1 O3 86.29(9) 9_665 6_655
O2 Ni1 O3 84.26(8) 14 6_655
O2 Ni1 O3 84.26(8) 9_665 .
O2 Ni1 O3 86.29(9) 14 .
O3 Ni1 O3 97.50(11) . 6_655
O6 Ni1 O2 97.85(9) 6_655 9_665
O6 Ni1 O2 97.85(9) . 14
O6 Ni1 O2 93.00(9) 6_655 14
O6 Ni1 O2 93.00(9) . 9_665
O6 Ni1 O3 90.50(8) 6_655 .
O6 Ni1 O3 171.34(9) . .
O6 Ni1 O3 90.50(8) . 6_655
O6 Ni1 O3 171.35(9) 6_655 6_655
O6 Ni1 O6 81.73(12) . 6_655
O1W Ni2 O1W 178.77(15) . 6_655
O6 Ni2 O1W 95.09(10) . 6_655
O6 Ni2 O1W 95.09(10) 6_655 .
O6 Ni2 O1W 85.84(10) 6_655 6_655
O6 Ni2 O1W 85.83(10) . .
O6 Ni2 O6 82.25(12) 6_655 .
O7 Ni2 O1W 91.55(11) 6_655 .
O7 Ni2 O1W 91.55(11) . 6_655
O7 Ni2 O1W 87.55(11) . .
O7 Ni2 O1W 87.55(11) 6_655 6_655
O7 Ni2 O6 176.65(9) . 6_655
O7 Ni2 O6 176.65(9) 6_655 .
O7 Ni2 O6 95.92(9) 6_655 6_655
O7 Ni2 O6 95.92(9) . .
O7 Ni2 O7 86.05(15) . 6_655
O1 Ni3 O8 87.93(10) 9_665 .
O1 Ni3 N1 88.10(10) 9_665 .
O4 Ni3 O1 88.84(11) 6_655 9_665
O4 Ni3 O8 175.63(10) 6_655 .
O4 Ni3 O9 92.53(12) 6_655 4_755
O4 Ni3 N1 86.41(9) 6_655 .
O6 Ni3 O1 93.69(9) . 9_665
O6 Ni3 O4 89.76(9) . 6_655
O6 Ni3 O8 93.38(9) . .
O6 Ni3 O9 93.48(10) . 4_755
O6 Ni3 N1 175.74(10) . .
O9 Ni3 O1 172.71(10) 4_755 9_665
O9 Ni3 O8 90.32(11) 4_755 .
O9 Ni3 N1 84.84(10) 4_755 .
N1 Ni3 O8 90.54(9) . .
O2W Ni4 O4W 180.0 . .
O2W Ni4 N2 93.23(8) . 6_645
O2W Ni4 N2 93.23(8) . .
O3W Ni4 O2W 90.01(8) . .
O3W Ni4 O2W 90.01(8) 6_645 .
O3W Ni4 O3W 179.97(16) . 6_645
O3W Ni4 O4W 89.99(8) 6_645 .
O3W Ni4 O4W 89.99(8) . .
O3W Ni4 N2 94.68(10) . 6_645
O3W Ni4 N2 94.68(10) 6_645 .
O3W Ni4 N2 85.32(10) 6_645 6_645
O3W Ni4 N2 85.32(10) . .
N2 Ni4 O4W 86.77(8) . .
N2 Ni4 O4W 86.77(8) 6_645 .
N2 Ni4 N2 173.55(16) . 6_645
C1 O1 Ni3 120.5(2) . 9_665
Ni2 O1W H1WA 116.6 . .
Ni2 O1W H1WB 103.6 . .
H1WA O1W H1WB 124.6 . .
C1 O2 Ni1 130.33(19) . 9_665
Ni4 O2W H2W 124.8 . .
C8 O3 Ni1 127.67(19) . .
Ni4 O3W H3WA 136.5 . .
Ni4 O3W H3WB 122.4 . .
H3WA O3W H3WB 97.9 . .
C8 O4 Ni3 139.3(2) . 6_655
Ni4 O4W H4W 121.0 . .
Ni1 O6 H6 114(3) . .
Ni2 O6 Ni1 98.01(9) . .
Ni2 O6 H6 103(3) . .
Ni3 O6 Ni1 122.76(10) . .
Ni3 O6 Ni2 118.46(10) . .
Ni3 O6 H6 100(4) . .
C9 O7 Ni2 121.1(2) . .
C9 O8 Ni3 123.5(2) . .
C16 O9 Ni3 134.3(2) . 4_755
C17 N1 Ni3 116.9(2) . .
C17 N1 C21 117.0(3) . .
C21 N1 Ni3 125.6(2) . .
C24 N2 Ni4 120.6(2) . .
C25 N2 Ni4 120.6(2) . .
C25 N2 C24 117.6(3) . .
O11 N3 C14 113.4(3) . .
N3 N3 O11 130.5(4) 3 .
N3 N3 C14 116.0(3) 3 .
O1 C1 O2 125.5(3) . .
O1 C1 C2A 118.2(4) . .
O1 C1 C2B 117.3(4) . .
O2 C1 C2A 116.3(4) . .
O2 C1 C2B 116.9(4) . .
C3A C2A C1 123.1(6) . .
C7 C2A C1 116.1(6) . .
C7 C2A C3A 120.6(7) . .
C3B C2B C1 117.5(6) . .
C3B C2B C7 119.6(7) . .
C7 C2B C1 122.5(6) . .
C2A C3A H3A 120.6 . .
C4A C3A C2A 118.9(7) . .
C4A C3A H3A 120.6 . .
C2B C3B H3B 120.3 . .
C2B C3B C4B 119.5(7) . .
C4B C3B H3B 120.3 . .
C3A C4A N0 121.9(7) . .
C5A C4A N0 116.9(7) . .
C5A C4A C3A 121.1(7) . .
C3B C4B N0A 115.6(6) . .
C3B C4B C5B 120.5(6) . .
C5B C4B N0A 123.3(7) . .
C4A C5A H5A 120.4 . .
C4A C5A C6A 119.2(9) . .
C6A C5A H5A 120.4 . .
C4B C5B H5B 119.9 . .
C6B C5B C4B 120.2(8) . .
C6B C5B H5B 119.9 . .
C5A C6A C8 115.8(9) . .
C7 C6A C5A 121.1(9) . .
C7 C6A C8 122.8(8) . .
C5B C6B C8 121.7(8) . .
C7 C6B C5B 118.6(8) . .
C7 C6B C8 119.0(7) . .
C2A C7 C6A 118.9(6) . .
C2A C7 H7A 120.6 . .
C2B C7 H7B 119.5 . .
C6A C7 H7A 120.6 . .
C6B C7 C2B 121.0(6) . .
C6B C7 H7B 119.5 . .
O3 C8 C6A 118.7(5) . .
O3 C8 C6B 117.6(5) . .
O4 C8 O3 127.6(3) . .
O4 C8 C6A 113.7(5) . .
O4 C8 C6B 114.7(5) . .
O7 C9 O8 125.6(3) . .
O7 C9 C10 116.7(3) . .
O8 C9 C10 117.7(3) . .
C11 C10 C9 121.9(3) . .
C15 C10 C9 117.4(3) . .
C15 C10 C11 120.4(3) . .
C10 C11 H11 119.9 . .
C12 C11 C10 120.3(3) . .
C12 C11 H11 119.9 . .
C11 C12 C13 119.7(3) . .
C11 C12 C16 119.6(3) . .
C13 C12 C16 120.5(3) . .
C12 C13 H13 120.3 . .
C14 C13 C12 119.4(3) . .
C14 C13 H13 120.3 . .
C13 C14 N3 117.4(3) . .
C15 C14 N3 121.5(3) . .
C15 C14 C13 121.1(3) . .
C10 C15 H15 120.4 . .
C14 C15 C10 119.2(3) . .
C14 C15 H15 120.4 . .
O9 C16 O10 125.3(3) . .
O9 C16 C12 116.4(3) . .
O10 C16 C12 118.3(3) . .
N1 C17 H17 118.3 . .
N1 C17 C18 123.3(3) . .
C18 C17 H17 118.3 . .
C17 C18 H18 120.2 . .
C17 C18 C19 119.7(3) . .
C19 C18 H18 120.2 . .
C18 C19 C20 117.1(3) . .
C18 C19 C22 120.6(3) . .
C20 C19 C22 122.3(3) . .
C19 C20 H20 120.2 . .
C21 C20 C19 119.6(3) . .
C21 C20 H20 120.2 . .
N1 C21 C20 123.2(3) . .
N1 C21 H21 118.4 . .
C20 C21 H21 118.4 . .
C23 C22 C19 121.7(3) . .
C23 C22 C26 117.3(3) . .
C26 C22 C19 121.0(3) . .
C22 C23 H23 120.3 . .
C22 C23 C24 119.3(3) . .
C24 C23 H23 120.3 . .
N2 C24 C23 123.2(3) . .
N2 C24 H24 118.4 . .
C23 C24 H24 118.4 . .
N2 C25 H25 118.8 . .
N2 C25 C26 122.5(3) . .
C26 C25 H25 118.8 . .
C22 C26 H26 120.0 . .
C25 C26 C22 120.0(3) . .
C25 C26 H26 120.0 . .
H5WA O5WA H5WB 109.5 . .
H5WC O5WB H5WD 109.5 . .
H6WA O6W H6WB 106.6 . .
H7WA O7W H7WB 109.5 . .

loop_
_geom_bond_atom_site_label_1
_geom_bond_atom_site_label_2
_geom_bond_distance
_geom_bond_site_symmetry_2
Ni1 O2 2.092(2) 9_665
Ni1 O2 2.092(2) 14
Ni1 O3 2.167(2) .
Ni1 O3 2.167(2) 6_655
Ni1 O6 2.040(2) .
Ni1 O6 2.040(2) 6_655
Ni2 O1W 2.136(3) .
Ni2 O1W 2.136(3) 6_655
Ni2 O6 2.029(2) .
Ni2 O6 2.029(2) 6_655
Ni2 O7 2.024(2) 6_655
Ni2 O7 2.024(2) .
Ni3 O1 2.079(2) 9_665
Ni3 O4 2.036(2) 6_655
Ni3 O6 1.998(2) .
Ni3 O8 2.093(2) .
Ni3 O9 2.075(2) 4_755
Ni3 N1 2.085(3) .
Ni4 O2W 2.064(3) .
Ni4 O3W 2.051(2) 6_645
Ni4 O3W 2.051(2) .
Ni4 O4W 2.113(4) .
Ni4 N2 2.085(3) .
Ni4 N2 2.085(3) 6_645
O1 Ni3 2.079(2) 9_665
O1 C1 1.254(4) .
O1W H1WA 0.8729 .
O1W H1WB 0.9039 .
O2 Ni1 2.092(2) 9_665
O2 C1 1.262(4) .
O2W H2W 0.8457 .
O3 C8 1.260(4) .
O3W H3WA 0.8190 .
O3W H3WB 0.9457 .
O4 Ni3 2.036(2) 6_655
O4 C8 1.245(4) .
O4W H4W 0.8102 .
O5 N0 1.365(8) 2_665
O6 H6 0.81(5) .
O7 C9 1.256(4) .
O8 C9 1.260(4) .
O9 Ni3 2.075(2) 4_755
O9 C16 1.249(4) .
O10 C16 1.261(4) .
O11 N3 1.300(6) .
N0 C4A 1.479(8) .
N0A N0 1.191(7) 2_665
N0A C4B 1.452(7) .
N1 C17 1.332(4) .
N1 C21 1.334(4) .
N2 C24 1.338(4) .
N2 C25 1.333(4) .
N3 N3 1.281(5) 3
N3 C14 1.434(4) .
C1 C2A 1.571(9) .
C1 C2B 1.450(9) .
C2A C3A 1.403(9) .
C2A C7 1.381(8) .
C2B C3B 1.386(8) .
C2B C7 1.408(8) .
C3A H3A 0.9300 .
C3A C4A 1.400(11) .
C3B H3B 0.9300 .
C3B C4B 1.387(10) .
C4A C5A 1.365(12) .
C4B C5B 1.408(10) .
C5A H5A 0.9300 .
C5A C6A 1.398(15) .
C5B H5B 0.9300 .
C5B C6B 1.389(13) .
C6A C7 1.393(12) .
C6A C8 1.491(12) .
C6B C7 1.384(12) .
C6B C8 1.553(11) .
C7 H7B 0.9300 .
C7 H7A 0.9300 .
C9 C10 1.492(4) .
C10 C11 1.389(4) .
C10 C15 1.384(4) .
C11 H11 0.9300 .
C11 C12 1.387(4) .
C12 C13 1.393(4) .
C12 C16 1.503(4) .
C13 H13 0.9300 .
C13 C14 1.388(4) .
C14 C15 1.384(4) .
C15 H15 0.9300 .
C17 H17 0.9300 .
C17 C18 1.380(4) .
C18 H18 0.9300 .
C18 C19 1.381(5) .
C19 C20 1.386(5) .
C19 C22 1.484(4) .
C20 H20 0.9300 .
C20 C21 1.381(5) .
C21 H21 0.9300 .
C22 C23 1.378(5) .
C22 C26 1.391(5) .
C23 H23 0.9300 .
C23 C24 1.382(5) .
C24 H24 0.9300 .
C25 H25 0.9300 .
C25 C26 1.379(5) .
C26 H26 0.9300 .
O5WA H5WA 0.8493 .
O5WA H5WB 0.8504 .
O5WB H5WC 0.8499 .
O5WB H5WD 0.8507 .
O6W H6WA 0.8487 .
O6W H6WB 0.5848 .
O7W H7WA 0.8500 .
O7W H7WB 0.8502 .

loop_
_geom_torsion_atom_site_label_1
_geom_torsion_atom_site_label_2
_geom_torsion_atom_site_label_3
_geom_torsion_atom_site_label_4
_geom_torsion
_geom_torsion_site_symmetry_1
Ni1 O2 C1 O1 -47.7(5) 9_665
Ni1 O2 C1 C2A 130.3(4) 9_665
Ni1 O2 C1 C2B 139.0(4) 9_665
Ni1 O3 C8 O4 4.5(5) .
Ni1 O3 C8 C6A -172.0(5) .
Ni1 O3 C8 C6B 179.3(4) .
Ni2 O7 C9 O8 3.8(5) .
Ni2 O7 C9 C10 -177.8(2) .
Ni3 O1 C1 O2 62.0(4) 9_665
Ni3 O1 C1 C2A -115.9(5) 9_665
Ni3 O1 C1 C2B -124.7(4) 9_665
Ni3 O4 C8 O3 -20.1(6) 6_655
Ni3 O4 C8 C6A 156.6(5) 6_655
Ni3 O4 C8 C6B 165.0(4) 6_655
Ni3 O8 C9 O7 58.5(5) .
Ni3 O8 C9 C10 -119.8(3) .
Ni3 O9 C16 O10 -41.2(6) 4_755
Ni3 O9 C16 C12 136.9(3) 4_755
Ni3 N1 C17 C18 -170.2(3) .
Ni3 N1 C21 C20 170.4(3) .
Ni4 N2 C24 C23 165.7(3) .
Ni4 N2 C25 C26 -166.3(3) .
O1 C1 C2A C3A 15.5(11) .
O1 C1 C2A C7 -158.6(5) .
O1 C1 C2B C3B 18.6(9) .
O1 C1 C2B C7 -168.5(5) .
O2 C1 C2A C3A -162.6(8) .
O2 C1 C2A C7 23.3(9) .
O2 C1 C2B C3B -167.6(7) .
O2 C1 C2B C7 5.3(9) .
O7 C9 C10 C11 7.0(5) .
O7 C9 C10 C15 -166.5(3) .
O8 C9 C10 C11 -174.4(3) .
O8 C9 C10 C15 12.0(5) .
O11 N3 C14 C13 24.9(6) .
O11 N3 C14 C15 -156.3(5) .
N0 C4A C5A C6A 173.6(12) .
N0A C4B C5B C6B -171.8(9) .
N1 C17 C18 C19 -1.1(6) .
N2 C25 C26 C22 0.6(6) .
N3 N3 C14 C13 -150.9(2) 3
N3 N3 C14 C15 27.9(4) 3
N3 C14 C15 C10 -178.3(3) .
C1 C2A C3A C4A -178.6(9) .
C1 C2A C7 C6A -179.9(6) .
C1 C2B C3B C4B 174.3(8) .
C1 C2B C7 C6B 179.2(6) .
C2A C3A C4A N0 -173.1(11) .
C2A C3A C4A C5A 3.3(18) .
C2B C3B C4B N0A 174.8(8) .
C2B C3B C4B C5B 3.1(14) .
C3A C2A C7 C6A 5.9(12) .
C3A C4A C5A C6A -3.0(19) .
C3B C2B C7 C6B -8.0(12) .
C3B C4B C5B C6B -0.7(15) .
C4A C5A C6A C7 4.1(18) .
C4A C5A C6A C8 178.2(10) .
C4B C5B C6B C7 -5.9(15) .
C4B C5B C6B C8 -176.8(8) .
C5A C6A C7 C2A -5.6(14) .
C5A C6A C8 O3 -167.4(8) .
C5A C6A C8 O4 15.5(11) .
C5B C6B C7 C2B 10.2(12) .
C5B C6B C8 O3 -164.2(8) .
C5B C6B C8 O4 11.3(11) .
C7 C2A C3A C4A -4.8(16) .
C7 C2B C3B C4B 1.2(14) .
C7 C6A C8 O3 6.5(10) .
C7 C6A C8 O4 -170.5(6) .
C7 C6B C8 O3 25.0(9) .
C7 C6B C8 O4 -159.6(6) .
C8 C6A C7 C2A -179.2(7) .
C8 C6B C7 C2B -178.6(6) .
C9 C10 C11 C12 -172.0(3) .
C9 C10 C15 C14 172.5(3) .
C10 C11 C12 C13 -0.8(5) .
C10 C11 C12 C16 173.7(3) .
C11 C10 C15 C14 -1.2(5) .
C11 C12 C13 C14 0.0(5) .
C11 C12 C16 O9 -153.8(3) .
C11 C12 C16 O10 24.4(5) .
C12 C13 C14 N3 179.0(3) .
C12 C13 C14 C15 0.2(5) .
C13 C12 C16 O9 20.7(5) .
C13 C12 C16 O10 -161.1(3) .
C13 C14 C15 C10 0.4(5) .
C15 C10 C11 C12 1.4(5) .
C16 C12 C13 C14 -174.4(3) .
C17 N1 C21 C20 -1.8(5) .
C17 C18 C19 C20 -1.5(5) .
C17 C18 C19 C22 178.7(3) .
C18 C19 C20 C21 2.4(6) .
C18 C19 C22 C23 150.6(4) .
C18 C19 C22 C26 -28.4(5) .
C19 C20 C21 N1 -0.7(6) .
C19 C22 C23 C24 -177.5(3) .
C19 C22 C26 C25 176.9(3) .
C20 C19 C22 C23 -29.1(5) .
C20 C19 C22 C26 151.9(4) .
C21 N1 C17 C18 2.8(5) .
C22 C19 C20 C21 -177.9(3) .
C22 C23 C24 N2 0.7(6) .
C23 C22 C26 C25 -2.2(5) .
C24 N2 C25 C26 1.6(5) .
C25 N2 C24 C23 -2.2(5) .
C26 C22 C23 C24 1.6(5) .
